data_4085266
loop_
_publ_author_name
'Hicks, Jamie'
'Jones, Cameron'

_publ_section_title
;
 Low-Coordinate Cobalt(I) Complexes Stabilized by an Extremely Bulky Amide
 Ligand
;
_journal_issue 11
_journal_name_full Organometallics
_journal_page_first 2118
_journal_paper_doi 10.1021/om501233f
_journal_volume 34
_journal_year 2015
_chemical_formula_sum 'C112.5 H92.75 Co2 F1.75 N2 Si2'
_chemical_formula_weight 1679.93
_chemical_name_systematic
; 
 ? 
;
_space_group_IT_number 2
_symmetry_cell_setting triclinic
_symmetry_space_group_name_Hall '-P 1'
_symmetry_space_group_name_H-M 'P -1'
_atom_sites_solution_hydrogens geom
_atom_sites_solution_primary direct
_atom_sites_solution_secondary difmap
_audit_creation_method SHELXL-97
_cell_angle_alpha 104.15(3)
_cell_angle_beta 96.94(3)
_cell_angle_gamma 100.74(3)
_cell_formula_units_Z 2
_cell_length_a 14.930(3)
_cell_length_b 17.230(3)
_cell_length_c 18.810(4)
_cell_measurement_temperature 100(2)
_cell_volume 4538.9(18)
_computing_cell_refinement 'XDS (Kabsch, 1993)'
_computing_data_collection 'Blu-Ice (McPhillips, 2002)'
_computing_data_reduction 'XDS (Kabsch, 1993)'
_computing_molecular_graphics X-Seed
_computing_publication_material CifTAB
_computing_structure_refinement 'SHELXL-97 (Sheldrick, 1997)'
_computing_structure_solution 'SHELXS-97 (Sheldrick, 1990)'
_diffrn_ambient_temperature 100(2)
_diffrn_measured_fraction_theta_full 0.996
_diffrn_measured_fraction_theta_max 0.996
_diffrn_measurement_device_type 'ADSC Quantum 210r'
_diffrn_radiation_source 'Australian Synchrotron'
_diffrn_radiation_type Synchrotron
_diffrn_radiation_wavelength 0.71090
_diffrn_reflns_av_R_equivalents 0.0754
_diffrn_reflns_av_sigmaI/netI 0.0612
_diffrn_reflns_limit_h_max 17
_diffrn_reflns_limit_h_min -18
_diffrn_reflns_limit_k_max 20
_diffrn_reflns_limit_k_min -20
_diffrn_reflns_limit_l_max 22
_diffrn_reflns_limit_l_min -22
_diffrn_reflns_number 65267
_diffrn_reflns_theta_full 25.50
_diffrn_reflns_theta_max 25.50
_diffrn_reflns_theta_min 2.98
_exptl_absorpt_coefficient_mu 0.446
_exptl_absorpt_correction_T_max 0.995
_exptl_absorpt_correction_T_min 0.990
_exptl_absorpt_correction_type multi-scan
_exptl_absorpt_process_details XDS
_exptl_crystal_colour green
_exptl_crystal_density_diffrn 1.229
_exptl_crystal_density_method 'not measured'
_exptl_crystal_description block
_exptl_crystal_F_000 1759
_exptl_crystal_size_max 0.02
_exptl_crystal_size_mid 0.01
_exptl_crystal_size_min 0.01
_refine_diff_density_max 1.746
_refine_diff_density_min -0.809
_refine_diff_density_rms 0.102
_refine_ls_extinction_method none
_refine_ls_goodness_of_fit_ref 1.047
_refine_ls_hydrogen_treatment constr
_refine_ls_matrix_type full
_refine_ls_number_parameters 1085
_refine_ls_number_reflns 16803
_refine_ls_number_restraints 26
_refine_ls_restrained_S_all 1.098
_refine_ls_R_factor_all 0.0840
_refine_ls_R_factor_gt 0.0627
_refine_ls_shift/su_max 0.001
_refine_ls_shift/su_mean 0.000
_refine_ls_structure_factor_coef Fsqd
_refine_ls_weighting_details 'calc w=1/[\s^2^(Fo^2^)+(0.0999P)^2^+7.9207P] where P=(Fo^2^+2Fc^2^)/3'
_refine_ls_weighting_scheme calc
_refine_ls_wR_factor_gt 0.1695
_refine_ls_wR_factor_ref 0.1858
_reflns_number_gt 12972
_reflns_number_total 16803
_reflns_threshold_expression >2sigma(I)
_cod_data_source_file om501233f_si_002.cif
_cod_data_source_block compound6
_cod_depositor_comments 'Adding full bibliography for 4085265--4085269.cif.'
_cod_original_cell_volume 4539.0(16)
_cod_original_sg_symbol_H-M P-1
_cod_original_formula_sum 'C112.50 H92.75 Co2 F1.75 N2 Si2'
_cod_database_code 4085266

loop_
_symmetry_equiv_pos_as_xyz
'x, y, z'
'-x, -y, -z'

loop_
_atom_site_label
_atom_site_type_symbol
_atom_site_fract_x
_atom_site_fract_y
_atom_site_fract_z
_atom_site_U_iso_or_equiv
_atom_site_adp_type
_atom_site_occupancy
_atom_site_symmetry_multiplicity
_atom_site_calc_flag
_atom_site_refinement_flags
_atom_site_disorder_assembly
_atom_site_disorder_group
Co1 Co 0.88420(3) 0.51477(3) 0.16318(3) 0.01696(13) Uani 1 1 d . . .
Si1 Si 0.81075(7) 0.58894(6) 0.29984(5) 0.0150(2) Uani 1 1 d . . .
F1 F 0.3662(4) 0.0161(3) 0.0549(3) 0.1111(17) Uani 1 1 d . . .
N1 N 0.8536(2) 0.60898(17) 0.22447(17) 0.0155(6) Uani 1 1 d . . .
C1 C 0.8598(2) 0.6869(2) 0.2092(2) 0.0153(7) Uani 1 1 d . . .
C119 C 1.5547(10) 0.9958(7) 0.4392(6) 0.036(4) Uiso 0.25 1 d PD A -1
H119 H 1.5951 1.0260 0.4153 0.043 Uiso 0.25 1 calc PR A -1
Co2 Co 0.91720(3) 0.40506(3) 0.30304(3) 0.01781(13) Uani 1 1 d . . .
Si2 Si 0.87185(7) 0.28856(6) 0.14937(6) 0.0155(2) Uani 1 1 d . . .
F2 F 1.4757(7) 0.4119(5) 0.4869(6) 0.107(3) Uiso 0.50 1 d PD . .
N2 N 0.9252(2) 0.30287(18) 0.23843(17) 0.0166(6) Uani 1 1 d . . .
C2 C 0.7865(2) 0.7047(2) 0.1652(2) 0.0171(7) Uani 1 1 d . . .
F3 F 1.3992(13) 0.7961(7) 0.3942(9) 0.123(7) Uiso 0.25 1 d PD A -1
C3 C 0.7951(2) 0.7819(2) 0.1521(2) 0.0166(7) Uani 1 1 d . . .
H3 H 0.7451 0.7921 0.1220 0.020 Uiso 1 1 calc R . .
C4 C 0.8737(2) 0.8443(2) 0.1813(2) 0.0164(7) Uani 1 1 d . . .
C5 C 0.9454(2) 0.8270(2) 0.2247(2) 0.0166(7) Uani 1 1 d . . .
H5 H 1.0001 0.8687 0.2451 0.020 Uiso 1 1 calc R . .
C6 C 0.9405(2) 0.7510(2) 0.2395(2) 0.0158(7) Uani 1 1 d . . .
C7 C 1.0256(2) 0.7388(2) 0.2850(2) 0.0169(7) Uani 1 1 d . . .
H7 H 1.0034 0.6953 0.3096 0.020 Uiso 1 1 calc R . .
C8 C 1.0934(2) 0.7075(2) 0.2366(2) 0.0176(7) Uani 1 1 d . . .
C9 C 1.0975(3) 0.7221(2) 0.1675(2) 0.0235(8) Uani 1 1 d . . .
H9 H 1.0537 0.7483 0.1478 0.028 Uiso 1 1 calc R . .
C10 C 1.1645(3) 0.6989(2) 0.1267(2) 0.0257(8) Uani 1 1 d . . .
H10 H 1.1663 0.7096 0.0796 0.031 Uiso 1 1 calc R . .
C11 C 1.2290(3) 0.6601(2) 0.1546(2) 0.0259(9) Uani 1 1 d . . .
H11 H 1.2749 0.6442 0.1269 0.031 Uiso 1 1 calc R . .
C12 C 1.2251(3) 0.6452(2) 0.2232(2) 0.0268(9) Uani 1 1 d . . .
H12 H 1.2687 0.6188 0.2428 0.032 Uiso 1 1 calc R . .
C13 C 1.1579(3) 0.6682(2) 0.2639(2) 0.0224(8) Uani 1 1 d . . .
H13 H 1.1560 0.6571 0.3108 0.027 Uiso 1 1 calc R . .
C14 C 1.0746(3) 0.8165(2) 0.3477(2) 0.0191(7) Uani 1 1 d . . .
C15 C 1.1664(3) 0.8551(2) 0.3538(2) 0.0282(9) Uani 1 1 d . . .
H15 H 1.2009 0.8357 0.3167 0.034 Uiso 1 1 calc R . .
C16 C 1.2085(3) 0.9228(3) 0.4147(3) 0.0339(10) Uani 1 1 d . . .
H16 H 1.2714 0.9490 0.4185 0.041 Uiso 1 1 calc R . .
C17 C 1.1596(3) 0.9516(2) 0.4690(3) 0.0344(11) Uani 1 1 d . . .
H17 H 1.1889 0.9967 0.5107 0.041 Uiso 1 1 calc R . .
C18 C 1.0668(3) 0.9141(2) 0.4623(2) 0.0316(10) Uani 1 1 d . . .
H18 H 1.0322 0.9340 0.4992 0.038 Uiso 1 1 calc R . .
C19 C 1.0250(3) 0.8478(2) 0.4018(2) 0.0235(8) Uani 1 1 d . . .
H19 H 0.9613 0.8233 0.3971 0.028 Uiso 1 1 calc R . .
C20 C 0.8803(3) 0.9272(2) 0.1668(2) 0.0207(8) Uani 1 1 d . . .
H20A H 0.8486 0.9202 0.1161 0.031 Uiso 1 1 calc R . .
H20B H 0.9455 0.9542 0.1721 0.031 Uiso 1 1 calc R . .
H20C H 0.8509 0.9610 0.2026 0.031 Uiso 1 1 calc R . .
C21 C 0.6976(2) 0.6400(2) 0.1279(2) 0.0168(7) Uani 1 1 d . . .
H21 H 0.6931 0.5968 0.1552 0.020 Uiso 1 1 calc R . .
C22 C 0.6974(2) 0.5976(2) 0.0469(2) 0.0175(7) Uani 1 1 d . . .
C23 C 0.6305(3) 0.5255(2) 0.0120(2) 0.0234(8) Uani 1 1 d . . .
H23 H 0.5894 0.5027 0.0402 0.028 Uiso 1 1 calc R . .
C24 C 0.6230(3) 0.4866(2) -0.0629(2) 0.0274(9) Uani 1 1 d . . .
H24 H 0.5766 0.4380 -0.0858 0.033 Uiso 1 1 calc R . .
C25 C 0.6835(3) 0.5190(2) -0.1044(2) 0.0286(9) Uani 1 1 d . . .
H25 H 0.6782 0.4927 -0.1559 0.034 Uiso 1 1 calc R . .
C26 C 0.7510(3) 0.5890(2) -0.0710(2) 0.0271(9) Uani 1 1 d . . .
H26 H 0.7931 0.6106 -0.0991 0.033 Uiso 1 1 calc R . .
C27 C 0.7579(3) 0.6287(2) 0.0051(2) 0.0221(8) Uani 1 1 d . . .
H27 H 0.8044 0.6773 0.0279 0.027 Uiso 1 1 calc R . .
C28 C 0.6116(2) 0.6756(2) 0.1346(2) 0.0197(8) Uani 1 1 d . . .
C29 C 0.5734(3) 0.6826(2) 0.1994(2) 0.0255(8) Uani 1 1 d . . .
H29 H 0.5999 0.6634 0.2384 0.031 Uiso 1 1 calc R . .
C30 C 0.4964(3) 0.7177(3) 0.2074(3) 0.0339(10) Uani 1 1 d . . .
H30 H 0.4712 0.7218 0.2518 0.041 Uiso 1 1 calc R . .
C31 C 0.4571(3) 0.7460(3) 0.1520(3) 0.0369(11) Uani 1 1 d . . .
H31 H 0.4061 0.7711 0.1584 0.044 Uiso 1 1 calc R . .
C32 C 0.4926(3) 0.7377(3) 0.0864(3) 0.0340(10) Uani 1 1 d . . .
H32 H 0.4646 0.7557 0.0472 0.041 Uiso 1 1 calc R . .
C33 C 0.5693(3) 0.7029(2) 0.0777(2) 0.0261(9) Uani 1 1 d . . .
H33 H 0.5931 0.6978 0.0325 0.031 Uiso 1 1 calc R . .
C34 C 0.8774(3) 0.5218(2) 0.3396(2) 0.0171(7) Uani 1 1 d . . .
C35 C 0.9754(3) 0.5337(2) 0.3459(2) 0.0200(8) Uani 1 1 d . . .
H35 H 1.0072 0.5713 0.3229 0.024 Uiso 1 1 calc R . .
C36 C 1.0268(3) 0.4916(2) 0.3851(2) 0.0227(8) Uani 1 1 d . . .
H36 H 1.0921 0.5011 0.3888 0.027 Uiso 1 1 calc R . .
C37 C 0.9799(3) 0.4351(2) 0.4189(2) 0.0255(9) Uani 1 1 d . . .
H37 H 1.0136 0.4056 0.4447 0.031 Uiso 1 1 calc R . .
C38 C 0.8835(3) 0.4226(2) 0.4143(2) 0.0227(8) Uani 1 1 d . . .
H38 H 0.8521 0.3854 0.4378 0.027 Uiso 1 1 calc R . .
C39 C 0.8334(3) 0.4649(2) 0.3750(2) 0.0200(8) Uani 1 1 d . . .
H39 H 0.7681 0.4553 0.3719 0.024 Uiso 1 1 calc R . .
C40 C 0.8208(3) 0.6836(2) 0.3779(2) 0.0185(7) Uani 1 1 d . . .
C41 C 0.7762(3) 0.7453(2) 0.3663(2) 0.0238(8) Uani 1 1 d . . .
H41 H 0.7431 0.7395 0.3182 0.029 Uiso 1 1 calc R . .
C42 C 0.7793(3) 0.8145(3) 0.4236(3) 0.0323(10) Uani 1 1 d . . .
H42 H 0.7484 0.8554 0.4144 0.039 Uiso 1 1 calc R . .
C43 C 0.8273(3) 0.8242(3) 0.4939(2) 0.0320(10) Uani 1 1 d . . .
H43 H 0.8291 0.8716 0.5330 0.038 Uiso 1 1 calc R . .
C44 C 0.8726(3) 0.7645(2) 0.5071(2) 0.0276(9) Uani 1 1 d . . .
H44 H 0.9062 0.7711 0.5553 0.033 Uiso 1 1 calc R . .
C45 C 0.8687(3) 0.6946(2) 0.4493(2) 0.0227(8) Uani 1 1 d . . .
H45 H 0.8995 0.6536 0.4588 0.027 Uiso 1 1 calc R . .
C46 C 0.6844(3) 0.5351(2) 0.2797(2) 0.0192(7) Uani 1 1 d . . .
C47 C 0.6435(3) 0.4796(2) 0.2110(2) 0.0224(8) Uani 1 1 d . . .
H47 H 0.6810 0.4648 0.1749 0.027 Uiso 1 1 calc R . .
C48 C 0.5486(3) 0.4452(3) 0.1942(3) 0.0325(10) Uani 1 1 d . . .
H48 H 0.5220 0.4082 0.1467 0.039 Uiso 1 1 calc R . .
C49 C 0.4935(3) 0.4647(3) 0.2463(3) 0.0358(11) Uani 1 1 d . . .
H49 H 0.4286 0.4424 0.2345 0.043 Uiso 1 1 calc R . .
C50 C 0.5326(3) 0.5168(3) 0.3158(3) 0.0381(11) Uani 1 1 d . . .
H50 H 0.4950 0.5286 0.3526 0.046 Uiso 1 1 calc R . .
C51 C 0.6270(3) 0.5523(3) 0.3322(3) 0.0278(9) Uani 1 1 d . . .
H51 H 0.6530 0.5889 0.3800 0.033 Uiso 1 1 calc R . .
C52 C 0.9663(2) 0.2419(2) 0.2612(2) 0.0159(7) Uani 1 1 d . . .
C53 C 1.0603(2) 0.2408(2) 0.2573(2) 0.0169(7) Uani 1 1 d . . .
C54 C 1.0982(3) 0.1789(2) 0.2751(2) 0.0187(7) Uani 1 1 d . . .
H54 H 1.1611 0.1791 0.2711 0.022 Uiso 1 1 calc R . .
C55 C 1.0475(3) 0.1165(2) 0.2986(2) 0.0188(7) Uani 1 1 d . . .
C56 C 0.9567(2) 0.1193(2) 0.3052(2) 0.0179(7) Uani 1 1 d . . .
H56 H 0.9215 0.0787 0.3232 0.021 Uiso 1 1 calc R . .
C57 C 0.9147(3) 0.1796(2) 0.2866(2) 0.0178(7) Uani 1 1 d . . .
C58 C 0.8126(2) 0.1757(2) 0.2935(2) 0.0181(7) Uani 1 1 d . . .
H58 H 0.7886 0.2073 0.2603 0.022 Uiso 1 1 calc R . .
C59 C 0.7535(3) 0.0877(2) 0.2655(2) 0.0210(8) Uani 1 1 d . . .
C60 C 0.7094(3) 0.0576(2) 0.1912(2) 0.0264(9) Uani 1 1 d . . .
H60 H 0.7142 0.0924 0.1591 0.032 Uiso 1 1 calc R . .
C61 C 0.6586(3) -0.0229(3) 0.1640(3) 0.0339(10) Uani 1 1 d . . .
H61 H 0.6286 -0.0426 0.1135 0.041 Uiso 1 1 calc R . .
C62 C 0.6512(3) -0.0746(3) 0.2099(3) 0.0392(12) Uani 1 1 d . . .
H62 H 0.6176 -0.1300 0.1909 0.047 Uiso 1 1 calc R . .
C63 C 0.6931(3) -0.0447(3) 0.2836(3) 0.0370(11) Uani 1 1 d . . .
H63 H 0.6875 -0.0797 0.3156 0.044 Uiso 1 1 calc R . .
C64 C 0.7437(3) 0.0364(2) 0.3122(3) 0.0283(9) Uani 1 1 d . . .
H64 H 0.7713 0.0564 0.3633 0.034 Uiso 1 1 calc R . .
C65 C 0.7968(3) 0.2151(2) 0.3714(2) 0.0200(8) Uani 1 1 d . . .
C66 C 0.8612(3) 0.2291(2) 0.4358(2) 0.0228(8) Uani 1 1 d . . .
H66 H 0.9199 0.2162 0.4321 0.027 Uiso 1 1 calc R . .
C67 C 0.8407(3) 0.2619(3) 0.5057(2) 0.0296(9) Uani 1 1 d . . .
H67 H 0.8855 0.2713 0.5491 0.036 Uiso 1 1 calc R . .
C68 C 0.7560(3) 0.2810(3) 0.5124(3) 0.0336(10) Uani 1 1 d . . .
H68 H 0.7422 0.3033 0.5602 0.040 Uiso 1 1 calc R . .
C69 C 0.6904(3) 0.2673(3) 0.4485(3) 0.0367(10) Uani 1 1 d . . .
H69 H 0.6317 0.2801 0.4526 0.044 Uiso 1 1 calc R . .
C70 C 0.7116(3) 0.2347(3) 0.3786(2) 0.0290(9) Uani 1 1 d . . .
H70 H 0.6669 0.2258 0.3352 0.035 Uiso 1 1 calc R . .
C71 C 1.0907(3) 0.0484(2) 0.3136(2) 0.0235(8) Uani 1 1 d . . .
H71A H 1.0866 0.0068 0.2667 0.035 Uiso 1 1 calc R . .
H71B H 1.0577 0.0234 0.3473 0.035 Uiso 1 1 calc R . .
H71C H 1.1559 0.0709 0.3367 0.035 Uiso 1 1 calc R . .
C72 C 1.1243(2) 0.3073(2) 0.2350(2) 0.0179(7) Uani 1 1 d . . .
H72 H 1.0840 0.3317 0.2043 0.022 Uiso 1 1 calc R . .
C73 C 1.1894(3) 0.2708(2) 0.1854(2) 0.0190(7) Uani 1 1 d . . .
C74 C 1.2848(3) 0.2948(2) 0.2031(2) 0.0268(9) Uani 1 1 d . . .
H74 H 1.3130 0.3334 0.2494 0.032 Uiso 1 1 calc R . .
C75 C 1.3399(3) 0.2632(3) 0.1544(3) 0.0330(10) Uani 1 1 d . . .
H75 H 1.4054 0.2805 0.1677 0.040 Uiso 1 1 calc R . .
C76 C 1.3011(3) 0.2071(3) 0.0868(3) 0.0314(9) Uani 1 1 d . . .
H76 H 1.3392 0.1867 0.0530 0.038 Uiso 1 1 calc R . .
C77 C 1.2057(3) 0.1810(3) 0.0689(3) 0.0320(10) Uani 1 1 d . . .
H77 H 1.1779 0.1414 0.0230 0.038 Uiso 1 1 calc R . .
C78 C 1.1506(3) 0.2123(2) 0.1178(2) 0.0267(9) Uani 1 1 d . . .
H78 H 1.0852 0.1937 0.1051 0.032 Uiso 1 1 calc R . .
C79 C 1.1783(2) 0.3773(2) 0.3019(2) 0.0187(7) Uani 1 1 d . . .
C80 C 1.2159(3) 0.4537(2) 0.2918(2) 0.0243(8) Uani 1 1 d . . .
H80 H 1.2041 0.4626 0.2440 0.029 Uiso 1 1 calc R . .
C81 C 1.2703(3) 0.5168(2) 0.3508(2) 0.0286(9) Uani 1 1 d . . .
H81 H 1.2959 0.5680 0.3427 0.034 Uiso 1 1 calc R . .
C82 C 1.2876(3) 0.5057(3) 0.4214(3) 0.0314(9) Uani 1 1 d . . .
H82 H 1.3246 0.5488 0.4617 0.038 Uiso 1 1 calc R . .
C83 C 1.2500(3) 0.4305(3) 0.4319(2) 0.0296(9) Uani 1 1 d . . .
H83 H 1.2609 0.4221 0.4799 0.035 Uiso 1 1 calc R . .
C84 C 1.1965(3) 0.3673(2) 0.3730(2) 0.0257(8) Uani 1 1 d . . .
H84 H 1.1716 0.3161 0.3815 0.031 Uiso 1 1 calc R . .
C85 C 0.8961(2) 0.3878(2) 0.1225(2) 0.0166(7) Uani 1 1 d . . .
C86 C 0.9857(3) 0.4426(2) 0.1427(2) 0.0186(7) Uani 1 1 d . . .
H86 H 1.0323 0.4328 0.1764 0.022 Uiso 1 1 calc R . .
C87 C 1.0061(3) 0.5107(2) 0.1137(2) 0.0208(8) Uani 1 1 d . . .
H87 H 1.0659 0.5462 0.1279 0.025 Uiso 1 1 calc R . .
C88 C 0.9377(3) 0.5260(2) 0.0636(2) 0.0215(8) Uani 1 1 d . . .
H88 H 0.9514 0.5721 0.0444 0.026 Uiso 1 1 calc R . .
C89 C 0.8495(3) 0.4734(2) 0.0422(2) 0.0202(8) Uani 1 1 d . . .
H89 H 0.8037 0.4834 0.0080 0.024 Uiso 1 1 calc R . .
C90 C 0.8291(3) 0.4052(2) 0.0718(2) 0.0176(7) Uani 1 1 d . . .
H90 H 0.7690 0.3702 0.0573 0.021 Uiso 1 1 calc R . .
C91 C 0.7418(3) 0.2525(2) 0.1328(2) 0.0201(8) Uani 1 1 d . . .
C92 C 0.6908(3) 0.2805(2) 0.1876(2) 0.0248(8) Uani 1 1 d . . .
H92 H 0.7216 0.3209 0.2322 0.030 Uiso 1 1 calc R . .
C93 C 0.5960(3) 0.2501(3) 0.1778(3) 0.0332(10) Uani 1 1 d . . .
H93 H 0.5626 0.2700 0.2156 0.040 Uiso 1 1 calc R . .
C94 C 0.5501(3) 0.1913(3) 0.1138(3) 0.0372(11) Uani 1 1 d . . .
H94 H 0.4855 0.1698 0.1081 0.045 Uiso 1 1 calc R . .
C95 C 0.5979(3) 0.1635(3) 0.0577(3) 0.0356(11) Uani 1 1 d . . .
H95 H 0.5662 0.1236 0.0131 0.043 Uiso 1 1 calc R . .
C96 C 0.6928(3) 0.1945(2) 0.0672(2) 0.0268(9) Uani 1 1 d . . .
H96 H 0.7252 0.1759 0.0282 0.032 Uiso 1 1 calc R . .
C97 C 0.9106(3) 0.2110(2) 0.0785(2) 0.0193(7) Uani 1 1 d . . .
C98 C 0.9523(3) 0.2295(3) 0.0203(2) 0.0267(9) Uani 1 1 d . . .
H98 H 0.9651 0.2846 0.0173 0.032 Uiso 1 1 calc R . .
C99 C 0.9757(3) 0.1684(3) -0.0337(2) 0.0329(10) Uani 1 1 d . . .
H99 H 1.0052 0.1825 -0.0723 0.040 Uiso 1 1 calc R . .
C100 C 0.9560(3) 0.0878(3) -0.0308(3) 0.0340(10) Uani 1 1 d . . .
H100 H 0.9701 0.0460 -0.0683 0.041 Uiso 1 1 calc R . .
C101 C 0.9157(3) 0.0681(3) 0.0266(3) 0.0317(10) Uani 1 1 d . . .
H101 H 0.9031 0.0128 0.0292 0.038 Uiso 1 1 calc R . .
C102 C 0.8933(3) 0.1288(2) 0.0809(2) 0.0233(8) Uani 1 1 d . . .
H102 H 0.8659 0.1144 0.1203 0.028 Uiso 1 1 calc R . .
C103 C 0.3613(5) -0.0046(5) 0.1215(5) 0.074(2) Uani 1 1 d . . .
C104 C 0.2793(6) -0.0465(6) 0.1335(6) 0.105(3) Uani 1 1 d . . .
H104 H 0.2248 -0.0585 0.0972 0.126 Uiso 1 1 calc R . .
C105 C 0.2755(5) -0.0706(5) 0.1966(5) 0.089(3) Uani 1 1 d . . .
H105 H 0.2180 -0.0956 0.2068 0.107 Uiso 1 1 calc R . .
C106 C 0.3559(6) -0.0584(5) 0.2452(5) 0.086(2) Uani 1 1 d . . .
H106 H 0.3557 -0.0812 0.2864 0.103 Uiso 1 1 calc R . .
C107 C 0.4362(5) -0.0139(5) 0.2350(5) 0.082(2) Uani 1 1 d . . .
H107 H 0.4910 -0.0030 0.2707 0.099 Uiso 1 1 calc R . .
C108 C 0.4386(4) 0.0152(4) 0.1744(5) 0.081(2) Uani 1 1 d . . .
H108 H 0.4938 0.0492 0.1690 0.097 Uiso 1 1 calc R . .
C109 C 1.4505(7) 0.3314(5) 0.4496(4) 0.045(2) Uiso 0.50 1 d PD . .
C110 C 1.4532(7) 0.3091(5) 0.3751(5) 0.044(2) Uiso 0.50 1 d PD . .
H110 H 1.4728 0.3482 0.3491 0.053 Uiso 0.50 1 calc PR . .
C111 C 1.4261(7) 0.2280(5) 0.3412(6) 0.044(2) Uiso 0.50 1 d PD . .
H111 H 1.4271 0.2086 0.2896 0.053 Uiso 0.50 1 calc PR . .
C112 C 1.3978(8) 0.1742(7) 0.3795(6) 0.056(3) Uiso 0.50 1 d PD . .
H112 H 1.3753 0.1176 0.3541 0.067 Uiso 0.50 1 calc PR . .
C113 C 1.4012(9) 0.1997(6) 0.4530(6) 0.065(3) Uiso 0.50 1 d PD . .
H113 H 1.3843 0.1604 0.4794 0.078 Uiso 0.50 1 calc PR . .
C114 C 1.4282(6) 0.2804(4) 0.4909(4) 0.058(3) Uiso 0.50 1 d PD . .
H114 H 1.4309 0.2992 0.5432 0.069 Uiso 0.50 1 calc PR . .
C117 C 1.4908(6) 0.9885(4) 0.5501(4) 0.130(16) Uiso 0.25 1 d PRD A -1
H117 H 1.4905 1.0020 0.6021 0.156 Uiso 0.25 1 d PR B -1
C116 C 1.4375(6) 0.9210(4) 0.4953(4) 0.050(5) Uiso 0.25 1 d PRD A -1
H116 H 1.3818 0.9002 0.5106 0.060 Uiso 0.25 1 calc PR C -1
C120 C 1.5089(6) 0.9155(4) 0.3972(4) 0.048(5) Uiso 0.25 1 d PRD A -1
H120 H 1.5232 0.8893 0.3506 0.057 Uiso 0.25 1 calc PR D -1
C115 C 1.4414(10) 0.8783(7) 0.4301(6) 0.076(8) Uiso 0.25 1 d PD A -1
C118 C 1.5481(17) 1.0348(9) 0.5088(8) 0.092(10) Uiso 0.25 1 d PD A -1
H118 H 1.5794 1.0905 0.5309 0.110 Uiso 0.25 1 calc PR A -1

loop_
_atom_site_aniso_label
_atom_site_aniso_U_11
_atom_site_aniso_U_22
_atom_site_aniso_U_33
_atom_site_aniso_U_23
_atom_site_aniso_U_13
_atom_site_aniso_U_12
Co1 0.0190(3) 0.0120(2) 0.0204(3) 0.00416(19) 0.0039(2) 0.00488(19)
Si1 0.0162(5) 0.0114(4) 0.0177(5) 0.0046(4) 0.0027(4) 0.0034(4)
F1 0.127(4) 0.101(4) 0.105(4) 0.029(3) 0.022(3) 0.021(3)
N1 0.0177(15) 0.0125(14) 0.0170(15) 0.0052(12) 0.0014(12) 0.0043(11)
C1 0.0165(17) 0.0127(16) 0.0176(18) 0.0046(14) 0.0044(14) 0.0039(13)
Co2 0.0207(3) 0.0123(2) 0.0201(3) 0.00347(19) 0.0020(2) 0.00507(19)
Si2 0.0162(5) 0.0119(4) 0.0188(5) 0.0050(4) 0.0017(4) 0.0039(4)
N2 0.0158(15) 0.0140(14) 0.0216(16) 0.0079(12) 0.0013(12) 0.0047(12)
C2 0.0171(17) 0.0146(17) 0.0196(18) 0.0049(14) 0.0032(14) 0.0031(14)
C3 0.0151(17) 0.0167(17) 0.0185(18) 0.0050(14) 0.0017(14) 0.0055(14)
C4 0.0202(18) 0.0131(16) 0.0168(18) 0.0042(14) 0.0053(14) 0.0043(14)
C5 0.0150(17) 0.0130(16) 0.0195(18) 0.0039(14) 0.0005(14) 0.0004(13)
C6 0.0162(17) 0.0156(17) 0.0154(17) 0.0030(14) 0.0031(14) 0.0044(14)
C7 0.0161(17) 0.0107(16) 0.0228(19) 0.0053(14) 0.0004(14) 0.0015(13)
C8 0.0125(16) 0.0130(16) 0.025(2) 0.0044(14) 0.0004(14) 0.0000(13)
C9 0.0228(19) 0.0194(18) 0.030(2) 0.0088(16) 0.0050(16) 0.0059(15)
C10 0.028(2) 0.024(2) 0.028(2) 0.0108(17) 0.0099(17) 0.0060(16)
C11 0.0200(19) 0.0213(19) 0.036(2) 0.0063(17) 0.0073(17) 0.0054(15)
C12 0.0196(19) 0.027(2) 0.036(2) 0.0109(18) 0.0020(17) 0.0096(16)
C13 0.0188(18) 0.0227(19) 0.026(2) 0.0097(16) -0.0011(15) 0.0049(15)
C14 0.0224(19) 0.0141(17) 0.0200(19) 0.0068(15) -0.0027(15) 0.0034(14)
C15 0.027(2) 0.022(2) 0.032(2) 0.0069(17) -0.0019(17) 0.0017(16)
C16 0.030(2) 0.021(2) 0.040(3) 0.0047(19) -0.0115(19) -0.0057(17)
C17 0.049(3) 0.0153(19) 0.029(2) 0.0039(17) -0.016(2) 0.0011(18)
C18 0.049(3) 0.0186(19) 0.026(2) 0.0054(17) -0.0004(19) 0.0101(18)
C19 0.030(2) 0.0160(18) 0.024(2) 0.0071(15) 0.0002(16) 0.0057(16)
C20 0.0217(19) 0.0143(17) 0.025(2) 0.0066(15) 0.0014(15) 0.0027(14)
C21 0.0160(17) 0.0147(16) 0.0196(18) 0.0062(14) 0.0001(14) 0.0034(14)
C22 0.0197(18) 0.0142(17) 0.0190(18) 0.0049(14) -0.0017(14) 0.0072(14)
C23 0.0189(18) 0.0188(18) 0.029(2) 0.0023(16) 0.0017(16) 0.0034(15)
C24 0.023(2) 0.0209(19) 0.031(2) -0.0004(17) -0.0047(17) 0.0044(16)
C25 0.037(2) 0.024(2) 0.024(2) 0.0023(17) -0.0010(18) 0.0145(18)
C26 0.040(2) 0.0219(19) 0.023(2) 0.0092(16) 0.0057(17) 0.0098(17)
C27 0.029(2) 0.0153(17) 0.022(2) 0.0056(15) 0.0023(16) 0.0054(15)
C28 0.0159(17) 0.0121(16) 0.027(2) 0.0032(15) 0.0004(15) -0.0007(13)
C29 0.0200(19) 0.0225(19) 0.029(2) 0.0021(17) 0.0041(16) -0.0005(15)
C30 0.023(2) 0.027(2) 0.045(3) -0.0015(19) 0.0110(19) 0.0009(17)
C31 0.019(2) 0.0179(19) 0.068(3) 0.003(2) 0.006(2) 0.0039(16)
C32 0.021(2) 0.023(2) 0.056(3) 0.012(2) -0.003(2) 0.0058(17)
C33 0.0202(19) 0.0222(19) 0.036(2) 0.0096(17) -0.0006(17) 0.0054(16)
C34 0.0225(18) 0.0099(16) 0.0191(18) 0.0045(14) 0.0029(14) 0.0040(14)
C35 0.0222(19) 0.0112(16) 0.024(2) 0.0023(14) 0.0014(15) 0.0019(14)
C36 0.026(2) 0.0167(18) 0.023(2) 0.0013(15) -0.0008(16) 0.0069(15)
C37 0.037(2) 0.0188(18) 0.021(2) 0.0042(16) -0.0017(17) 0.0124(17)
C38 0.034(2) 0.0154(17) 0.0203(19) 0.0061(15) 0.0061(16) 0.0066(16)
C39 0.028(2) 0.0126(16) 0.0219(19) 0.0068(15) 0.0076(16) 0.0048(15)
C40 0.0201(18) 0.0154(17) 0.0203(19) 0.0051(14) 0.0058(15) 0.0026(14)
C41 0.027(2) 0.0207(19) 0.022(2) 0.0024(16) 0.0014(16) 0.0083(16)
C42 0.042(3) 0.022(2) 0.034(2) 0.0028(18) 0.006(2) 0.0151(18)
C43 0.045(3) 0.024(2) 0.024(2) -0.0025(17) 0.0086(19) 0.0108(19)
C44 0.036(2) 0.023(2) 0.021(2) 0.0044(16) 0.0068(17) 0.0014(17)
C45 0.026(2) 0.0186(18) 0.025(2) 0.0083(16) 0.0040(16) 0.0047(15)
C46 0.0182(18) 0.0149(17) 0.028(2) 0.0106(15) 0.0035(15) 0.0057(14)
C47 0.0229(19) 0.0167(18) 0.028(2) 0.0098(16) 0.0015(16) 0.0032(15)
C48 0.028(2) 0.025(2) 0.041(3) 0.0132(19) -0.0042(19) -0.0026(17)
C49 0.017(2) 0.033(2) 0.058(3) 0.020(2) 0.001(2) 0.0004(17)
C50 0.027(2) 0.037(2) 0.057(3) 0.018(2) 0.019(2) 0.0093(19)
C51 0.023(2) 0.028(2) 0.033(2) 0.0089(18) 0.0094(17) 0.0043(17)
C52 0.0194(18) 0.0117(16) 0.0157(17) 0.0032(13) 0.0005(14) 0.0034(13)
C53 0.0171(17) 0.0157(17) 0.0174(18) 0.0058(14) 0.0001(14) 0.0023(14)
C54 0.0184(18) 0.0156(17) 0.0210(19) 0.0045(14) 0.0004(14) 0.0035(14)
C55 0.0235(19) 0.0133(17) 0.0188(18) 0.0041(14) 0.0010(15) 0.0039(14)
C56 0.0207(18) 0.0125(16) 0.0179(18) 0.0037(14) 0.0008(14) -0.0001(14)
C57 0.0208(18) 0.0128(16) 0.0177(18) 0.0027(14) 0.0008(14) 0.0022(14)
C58 0.0198(18) 0.0152(17) 0.0210(19) 0.0074(14) 0.0054(15) 0.0037(14)
C59 0.0182(18) 0.0155(18) 0.030(2) 0.0066(16) 0.0060(15) 0.0033(14)
C60 0.0210(19) 0.0217(19) 0.034(2) 0.0043(17) 0.0037(17) 0.0049(16)
C61 0.024(2) 0.029(2) 0.040(3) -0.0015(19) -0.0013(19) 0.0018(17)
C62 0.025(2) 0.017(2) 0.067(4) 0.002(2) 0.009(2) -0.0037(17)
C63 0.033(2) 0.023(2) 0.060(3) 0.019(2) 0.019(2) 0.0024(18)
C64 0.028(2) 0.024(2) 0.035(2) 0.0121(18) 0.0084(18) 0.0034(17)
C65 0.0247(19) 0.0151(17) 0.023(2) 0.0086(15) 0.0055(15) 0.0050(14)
C66 0.028(2) 0.0193(18) 0.025(2) 0.0097(16) 0.0051(16) 0.0092(16)
C67 0.043(3) 0.025(2) 0.026(2) 0.0123(17) 0.0038(18) 0.0141(18)
C68 0.047(3) 0.033(2) 0.027(2) 0.0084(19) 0.016(2) 0.018(2)
C69 0.034(2) 0.048(3) 0.035(3) 0.010(2) 0.014(2) 0.019(2)
C70 0.026(2) 0.034(2) 0.027(2) 0.0068(18) 0.0046(17) 0.0093(18)
C71 0.024(2) 0.0184(18) 0.028(2) 0.0092(16) -0.0002(16) 0.0062(15)
C72 0.0165(17) 0.0146(17) 0.024(2) 0.0074(15) 0.0035(15) 0.0044(14)
C73 0.0186(18) 0.0165(17) 0.026(2) 0.0106(15) 0.0043(15) 0.0066(14)
C74 0.0200(19) 0.024(2) 0.033(2) 0.0048(17) 0.0026(17) 0.0031(16)
C75 0.018(2) 0.034(2) 0.046(3) 0.007(2) 0.0058(18) 0.0081(17)
C76 0.028(2) 0.031(2) 0.038(3) 0.0074(19) 0.0112(19) 0.0124(18)
C77 0.027(2) 0.031(2) 0.034(2) -0.0003(19) 0.0052(18) 0.0083(18)
C78 0.0204(19) 0.027(2) 0.030(2) 0.0038(17) 0.0037(16) 0.0046(16)
C79 0.0151(17) 0.0158(17) 0.026(2) 0.0064(15) 0.0024(15) 0.0047(14)
C80 0.027(2) 0.0185(18) 0.028(2) 0.0084(16) 0.0029(17) 0.0066(16)
C81 0.032(2) 0.0149(18) 0.035(2) 0.0048(17) 0.0023(18) 0.0002(16)
C82 0.028(2) 0.025(2) 0.032(2) -0.0001(18) -0.0048(18) 0.0020(17)
C83 0.032(2) 0.027(2) 0.028(2) 0.0086(18) -0.0018(18) 0.0057(17)
C84 0.029(2) 0.0198(19) 0.028(2) 0.0074(16) 0.0025(17) 0.0038(16)
C85 0.0207(18) 0.0125(16) 0.0166(18) 0.0029(14) 0.0029(14) 0.0049(14)
C86 0.0193(18) 0.0170(17) 0.0207(19) 0.0048(15) 0.0037(14) 0.0070(14)
C87 0.0206(18) 0.0172(17) 0.027(2) 0.0067(15) 0.0068(15) 0.0071(15)
C88 0.029(2) 0.0163(17) 0.024(2) 0.0088(15) 0.0113(16) 0.0074(15)
C89 0.0253(19) 0.0188(18) 0.0185(19) 0.0053(15) 0.0034(15) 0.0099(15)
C90 0.0213(18) 0.0152(17) 0.0167(18) 0.0044(14) 0.0016(14) 0.0065(14)
C91 0.0189(18) 0.0144(17) 0.028(2) 0.0095(15) -0.0017(15) 0.0039(14)
C92 0.0207(19) 0.0216(19) 0.035(2) 0.0126(17) 0.0029(16) 0.0076(15)
C93 0.023(2) 0.037(2) 0.046(3) 0.020(2) 0.0077(19) 0.0105(18)
C94 0.017(2) 0.032(2) 0.065(3) 0.023(2) 0.001(2) 0.0037(17)
C95 0.025(2) 0.024(2) 0.051(3) 0.011(2) -0.015(2) 0.0005(17)
C96 0.024(2) 0.0200(19) 0.034(2) 0.0069(17) -0.0037(17) 0.0045(16)
C97 0.0193(18) 0.0190(18) 0.0194(19) 0.0053(15) 0.0001(14) 0.0060(14)
C98 0.037(2) 0.025(2) 0.026(2) 0.0130(17) 0.0103(18) 0.0147(17)
C99 0.049(3) 0.038(2) 0.023(2) 0.0140(19) 0.0117(19) 0.026(2)
C100 0.046(3) 0.029(2) 0.029(2) 0.0018(18) 0.007(2) 0.022(2)
C101 0.039(2) 0.020(2) 0.036(2) 0.0032(18) 0.0047(19) 0.0128(18)
C102 0.024(2) 0.0181(18) 0.028(2) 0.0060(16) 0.0044(16) 0.0065(15)
C103 0.068(4) 0.076(5) 0.084(5) 0.040(4) 0.007(4) 0.008(4)
C104 0.055(5) 0.116(7) 0.135(9) 0.054(7) -0.007(5) -0.013(5)
C105 0.061(5) 0.086(6) 0.102(7) 0.025(5) 0.011(4) -0.024(4)
C106 0.079(5) 0.092(6) 0.097(6) 0.046(5) 0.030(5) 0.008(4)
C107 0.046(4) 0.119(7) 0.099(6) 0.056(5) 0.015(4) 0.024(4)
C108 0.040(3) 0.073(5) 0.140(8) 0.062(5) 0.005(4) 0.002(3)

loop_
_atom_type_symbol
_atom_type_description
_atom_type_scat_dispersion_real
_atom_type_scat_dispersion_imag
_atom_type_scat_source
C C 0.0033 0.0016 'International Tables Vol C Tables 4.2.6.8 and 6.1.1.4'
H H 0.0000 0.0000 'International Tables Vol C Tables 4.2.6.8 and 6.1.1.4'
N N 0.0061 0.0033 'International Tables Vol C Tables 4.2.6.8 and 6.1.1.4'
F F 0.0171 0.0103 'International Tables Vol C Tables 4.2.6.8 and 6.1.1.4'
Si Si 0.0817 0.0704 'International Tables Vol C Tables 4.2.6.8 and 6.1.1.4'
Co Co 0.3494 0.9721 'International Tables Vol C Tables 4.2.6.8 and 6.1.1.4'

loop_
_geom_angle_atom_site_label_1
_geom_angle_atom_site_label_2
_geom_angle_atom_site_label_3
_geom_angle
N1 Co1 C86 147.15(14)
N1 Co1 C87 127.33(14)
C86 Co1 C87 38.36(14)
N1 Co1 C88 118.33(13)
C86 Co1 C88 69.16(14)
C87 Co1 C88 38.25(15)
N1 Co1 C90 143.93(13)
C86 Co1 C90 68.77(14)
C87 Co1 C90 81.42(15)
C88 Co1 C90 68.60(14)
N1 Co1 C89 125.15(13)
C86 Co1 C89 81.48(14)
C87 Co1 C89 68.65(15)
C88 Co1 C89 37.73(15)
C90 Co1 C89 38.08(13)
N1 Co1 C85 159.08(13)
C86 Co1 C85 38.68(14)
C87 Co1 C85 69.89(14)
C88 Co1 C85 82.48(14)
C90 Co1 C85 38.21(13)
C89 Co1 C85 69.42(14)
N1 Si1 C40 113.43(15)
N1 Si1 C34 109.97(16)
C40 Si1 C34 106.08(17)
N1 Si1 C46 114.61(16)
C40 Si1 C46 105.14(17)
C34 Si1 C46 107.04(16)
C1 N1 Si1 121.9(2)
C1 N1 Co1 125.8(2)
Si1 N1 Co1 112.17(15)
C2 C1 C6 117.1(3)
C2 C1 N1 122.2(3)
C6 C1 N1 120.7(3)
C118 C119 C120 128.1(6)
N2 Co2 C35 146.94(14)
N2 Co2 C36 126.98(14)
C35 Co2 C36 38.44(14)
N2 Co2 C39 144.33(13)
C35 Co2 C39 68.59(14)
C36 Co2 C39 81.38(15)
N2 Co2 C37 118.22(14)
C35 Co2 C37 69.13(15)
C36 Co2 C37 38.22(15)
C39 Co2 C37 68.56(15)
N2 Co2 C38 125.59(13)
C35 Co2 C38 81.15(15)
C36 Co2 C38 68.56(15)
C39 Co2 C38 37.82(14)
C37 Co2 C38 37.79(16)
N2 Co2 C34 159.16(13)
C35 Co2 C34 38.56(14)
C36 Co2 C34 69.96(14)
C39 Co2 C34 38.24(13)
C37 Co2 C34 82.54(14)
C38 Co2 C34 69.21(14)
N2 Si2 C97 113.93(16)
N2 Si2 C85 110.06(16)
C97 Si2 C85 106.65(16)
N2 Si2 C91 114.69(17)
C97 Si2 C91 104.59(17)
C85 Si2 C91 106.32(16)
C52 N2 Si2 122.5(2)
C52 N2 Co2 125.2(2)
Si2 N2 Co2 112.22(16)
C3 C2 C1 120.4(3)
C3 C2 C21 117.7(3)
C1 C2 C21 121.9(3)
C4 C3 C2 122.5(3)
C3 C4 C5 117.1(3)
C3 C4 C20 121.1(3)
C5 C4 C20 121.8(3)
C4 C5 C6 122.7(3)
C5 C6 C1 120.1(3)
C5 C6 C7 117.5(3)
C1 C6 C7 122.3(3)
C6 C7 C8 112.5(3)
C6 C7 C14 112.4(3)
C8 C7 C14 111.1(3)
C9 C8 C13 118.2(4)
C9 C8 C7 121.8(3)
C13 C8 C7 119.8(3)
C8 C9 C10 121.2(4)
C9 C10 C11 120.2(4)
C12 C11 C10 118.9(4)
C11 C12 C13 120.8(4)
C12 C13 C8 120.7(4)
C15 C14 C19 118.6(4)
C15 C14 C7 123.0(4)
C19 C14 C7 118.4(3)
C14 C15 C16 120.2(4)
C17 C16 C15 120.8(4)
C16 C17 C18 119.3(4)
C19 C18 C17 119.9(4)
C18 C19 C14 121.2(4)
C22 C21 C28 110.1(3)
C22 C21 C2 113.3(3)
C28 C21 C2 111.9(3)
C27 C22 C23 118.3(4)
C27 C22 C21 123.2(3)
C23 C22 C21 118.4(3)
C24 C23 C22 121.3(4)
C23 C24 C25 119.8(4)
C26 C25 C24 120.0(4)
C25 C26 C27 120.0(4)
C22 C27 C26 120.6(4)
C29 C28 C33 117.9(4)
C29 C28 C21 120.0(3)
C33 C28 C21 122.1(3)
C28 C29 C30 120.7(4)
C31 C30 C29 120.8(4)
C30 C31 C32 119.4(4)
C31 C32 C33 120.4(4)
C32 C33 C28 120.8(4)
C39 C34 C35 116.6(3)
C39 C34 Si1 120.5(3)
C35 C34 Si1 122.2(3)
C39 C34 Co2 70.3(2)
C35 C34 Co2 69.2(2)
Si1 C34 Co2 139.1(2)
C36 C35 C34 122.1(3)
C36 C35 Co2 71.5(2)
C34 C35 Co2 72.3(2)
C37 C36 C35 119.3(4)
C37 C36 Co2 71.2(2)
C35 C36 Co2 70.1(2)
C38 C37 C36 119.9(3)
C38 C37 Co2 71.6(2)
C36 C37 Co2 70.6(2)
C37 C38 C39 120.1(3)
C37 C38 Co2 70.6(2)
C39 C38 Co2 70.6(2)
C38 C39 C34 121.9(4)
C38 C39 Co2 71.6(2)
C34 C39 Co2 71.5(2)
C45 C40 C41 117.4(3)
C45 C40 Si1 122.6(3)
C41 C40 Si1 119.9(3)
C42 C41 C40 121.3(4)
C43 C42 C41 120.3(4)
C42 C43 C44 119.8(4)
C43 C44 C45 119.6(4)
C40 C45 C44 121.5(4)
C47 C46 C51 117.2(4)
C47 C46 Si1 121.7(3)
C51 C46 Si1 121.1(3)
C48 C47 C46 121.5(4)
C49 C48 C47 120.0(4)
C48 C49 C50 119.9(4)
C49 C50 C51 120.1(4)
C50 C51 C46 121.3(4)
C53 C52 C57 117.4(3)
C53 C52 N2 120.9(3)
C57 C52 N2 121.8(3)
C54 C53 C52 120.6(3)
C54 C53 C72 117.1(3)
C52 C53 C72 122.2(3)
C53 C54 C55 122.3(3)
C56 C55 C54 117.1(3)
C56 C55 C71 122.8(3)
C54 C55 C71 120.2(3)
C55 C56 C57 122.8(3)
C56 C57 C52 119.7(3)
C56 C57 C58 118.8(3)
C52 C57 C58 121.4(3)
C65 C58 C59 109.5(3)
C65 C58 C57 114.5(3)
C59 C58 C57 112.2(3)
C64 C59 C60 118.8(4)
C64 C59 C58 121.5(4)
C60 C59 C58 119.6(3)
C61 C60 C59 120.5(4)
C62 C61 C60 120.6(4)
C63 C62 C61 119.2(4)
C62 C63 C64 121.0(4)
C59 C64 C63 119.8(4)
C70 C65 C66 118.3(4)
C70 C65 C58 117.9(4)
C66 C65 C58 123.8(3)
C67 C66 C65 120.9(4)
C68 C67 C66 120.5(4)
C67 C68 C69 119.5(4)
C68 C69 C70 119.7(4)
C65 C70 C69 121.1(4)
C53 C72 C79 112.8(3)
C53 C72 C73 111.4(3)
C79 C72 C73 111.5(3)
C74 C73 C78 117.8(4)
C74 C73 C72 123.4(4)
C78 C73 C72 118.7(3)
C73 C74 C75 120.9(4)
C76 C75 C74 120.9(4)
C75 C76 C77 118.9(4)
C76 C77 C78 120.1(4)
C77 C78 C73 121.2(4)
C84 C79 C80 117.6(4)
C84 C79 C72 122.6(3)
C80 C79 C72 119.7(3)
C81 C80 C79 120.9(4)
C82 C81 C80 120.7(4)
C83 C82 C81 118.7(4)
C82 C83 C84 120.7(4)
C83 C84 C79 121.5(4)
C90 C85 C86 116.9(3)
C90 C85 Si2 120.3(3)
C86 C85 Si2 122.3(3)
C90 C85 Co1 70.2(2)
C86 C85 Co1 69.2(2)
Si2 C85 Co1 139.11(19)
C87 C86 C85 121.4(3)
C87 C86 Co1 70.9(2)
C85 C86 Co1 72.1(2)
C86 C87 C88 120.0(3)
C86 C87 Co1 70.8(2)
C88 C87 Co1 71.4(2)
C89 C88 C87 120.2(3)
C89 C88 Co1 71.8(2)
C87 C88 Co1 70.4(2)
C88 C89 C90 119.7(3)
C88 C89 Co1 70.4(2)
C90 C89 Co1 70.5(2)
C89 C90 C85 121.9(3)
C89 C90 Co1 71.4(2)
C85 C90 Co1 71.6(2)
C92 C91 C96 117.3(4)
C92 C91 Si2 120.8(3)
C96 C91 Si2 121.9(3)
C93 C92 C91 121.1(4)
C94 C93 C92 120.5(4)
C93 C94 C95 120.1(4)
C94 C95 C96 119.5(4)
C95 C96 C91 121.6(4)
C98 C97 C102 117.4(4)
C98 C97 Si2 123.4(3)
C102 C97 Si2 119.1(3)
C97 C98 C99 121.4(4)
C100 C99 C98 119.9(4)
C101 C100 C99 119.8(4)
C100 C101 C102 120.3(4)
C101 C102 C97 121.2(4)
C108 C103 C104 119.8(8)
C108 C103 F1 119.7(7)
C104 C103 F1 120.4(8)
C105 C104 C103 120.5(8)
C104 C105 C106 118.8(7)
C107 C106 C105 120.3(8)
C108 C107 C106 120.5(8)
C107 C108 C103 119.4(7)
C114 C109 F2 115.4(8)
C114 C109 C110 126.1(8)
F2 C109 C110 118.5(8)
C111 C110 C109 115.5(9)
C112 C111 C110 120.9(10)
C113 C112 C111 120.4(11)
C112 C113 C114 121.8(11)
C109 C114 C113 115.1(9)
C116 C117 C118 104.0(4)
C115 C116 C117 138.7(4)
C115 C120 C119 113.7(4)
C116 C115 C120 113.7(4)
C116 C115 F3 129.0(7)
C120 C115 F3 116.2(7)
C119 C118 C117 117.9(6)

loop_
_geom_bond_atom_site_label_1
_geom_bond_atom_site_label_2
_geom_bond_distance
Co1 N1 1.913(3)
Co1 C86 2.145(4)
Co1 C87 2.147(4)
Co1 C88 2.159(4)
Co1 C90 2.165(4)
Co1 C89 2.177(4)
Co1 C85 2.183(3)
Si1 N1 1.707(3)
Si1 C40 1.878(4)
Si1 C34 1.887(4)
Si1 C46 1.888(4)
F1 C103 1.390(9)
N1 C1 1.429(4)
C1 C2 1.417(5)
C1 C6 1.423(5)
C119 C118 1.342(7)
C119 C120 1.410(7)
Co2 N2 1.913(3)
Co2 C35 2.135(4)
Co2 C36 2.154(4)
Co2 C39 2.161(4)
Co2 C37 2.161(4)
Co2 C38 2.174(4)
Co2 C34 2.177(3)
Si2 N2 1.704(3)
Si2 C97 1.871(4)
Si2 C85 1.882(4)
Si2 C91 1.888(4)
F2 C109 1.350(7)
N2 C52 1.436(4)
C2 C3 1.398(5)
C2 C21 1.528(5)
F3 C115 1.399(7)
C3 C4 1.385(5)
C4 C5 1.388(5)
C4 C20 1.507(5)
C5 C6 1.395(5)
C6 C7 1.522(5)
C7 C8 1.526(5)
C7 C14 1.540(5)
C8 C9 1.390(6)
C8 C13 1.393(5)
C9 C10 1.391(6)
C10 C11 1.392(6)
C11 C12 1.383(6)
C12 C13 1.391(6)
C14 C15 1.385(6)
C14 C19 1.393(6)
C15 C16 1.403(6)
C16 C17 1.374(7)
C17 C18 1.392(7)
C18 C19 1.385(6)
C21 C22 1.519(5)
C21 C28 1.528(5)
C22 C27 1.385(5)
C22 C23 1.398(5)
C23 C24 1.385(6)
C24 C25 1.391(6)
C25 C26 1.375(6)
C26 C27 1.409(6)
C28 C29 1.394(6)
C28 C33 1.401(6)
C29 C30 1.402(6)
C30 C31 1.370(7)
C31 C32 1.387(7)
C32 C33 1.396(6)
C34 C39 1.421(5)
C34 C35 1.424(5)
C35 C36 1.412(5)
C36 C37 1.412(6)
C37 C38 1.404(6)
C38 C39 1.405(5)
C40 C45 1.393(5)
C40 C41 1.401(5)
C41 C42 1.388(6)
C42 C43 1.381(6)
C43 C44 1.387(6)
C44 C45 1.399(6)
C46 C47 1.396(6)
C46 C51 1.397(6)
C47 C48 1.395(6)
C48 C49 1.374(7)
C49 C50 1.379(7)
C50 C51 1.393(6)
C52 C53 1.416(5)
C52 C57 1.417(5)
C53 C54 1.387(5)
C53 C72 1.525(5)
C54 C55 1.391(5)
C55 C56 1.384(5)
C55 C71 1.507(5)
C56 C57 1.400(5)
C57 C58 1.537(5)
C58 C65 1.522(5)
C58 C59 1.534(5)
C59 C64 1.393(6)
C59 C60 1.396(6)
C60 C61 1.389(6)
C61 C62 1.383(7)
C62 C63 1.379(7)
C63 C64 1.397(6)
C65 C70 1.390(6)
C65 C66 1.394(5)
C66 C67 1.392(6)
C67 C68 1.378(6)
C68 C69 1.396(7)
C69 C70 1.397(6)
C72 C79 1.529(5)
C72 C73 1.540(5)
C73 C74 1.383(5)
C73 C78 1.395(6)
C74 C75 1.385(6)
C75 C76 1.379(6)
C76 C77 1.385(6)
C77 C78 1.386(6)
C79 C84 1.391(6)
C79 C80 1.399(5)
C80 C81 1.392(6)
C81 C82 1.387(6)
C82 C83 1.383(6)
C83 C84 1.386(6)
C85 C90 1.423(5)
C85 C86 1.434(5)
C86 C87 1.410(5)
C87 C88 1.411(5)
C88 C89 1.402(6)
C89 C90 1.417(5)
C91 C92 1.399(6)
C91 C96 1.401(6)
C92 C93 1.388(6)
C93 C94 1.375(7)
C94 C95 1.384(7)
C95 C96 1.391(6)
C97 C98 1.395(5)
C97 C102 1.404(5)
C98 C99 1.401(6)
C99 C100 1.382(6)
C100 C101 1.381(7)
C101 C102 1.393(6)
C103 C108 1.361(10)
C103 C104 1.373(10)
C104 C105 1.355(12)
C105 C106 1.368(11)
C106 C107 1.359(10)
C107 C108 1.354(10)
C109 C114 1.331(7)
C109 C110 1.366(7)
C110 C111 1.347(7)
C111 C112 1.346(8)
C112 C113 1.336(8)
C113 C114 1.357(8)
C117 C116 1.3860
C117 C118 1.475(7)
C116 C115 1.280(6)
C120 C115 1.383(7)
